data_8103952
loop_
_publ_author_name
'Henke, H.'

_publ_section_title
;
 Crystal structures and phase transitions of (N O)2 Ti Cl6
;
_journal_name_full 'Zeitschrift fuer Kristallographie (149,1979-)'
_journal_page_first 474
_journal_page_last 483
_journal_volume 217
_journal_year 2002
_chemical_formula_sum 'Cl6 N2 O2 Ti'
_chemical_name_systematic '(N O)2 (Ti Cl6)'
_space_group_IT_number 14
_symmetry_space_group_name_Hall '-P 2yn'
_symmetry_space_group_name_H-M 'P 1 21/n 1'
_cell_angle_alpha 90
_cell_angle_beta 91.708
_cell_angle_gamma 90
_cell_formula_units_Z 4
_cell_length_a 9.483
_cell_length_b 9.491
_cell_length_c 10.143
_cell_volume 912.496
_citation_journal_id_ASTM ZEKRDZ
_cod_data_source_file Henke_ZEKRDZ_2002_348.cif
_cod_data_source_block Cl6N2O2Ti1
_cod_original_cell_volume 912.4963
_cod_original_sg_symbol_Hall '-P 2ybc (x-z,y,z)'
_cod_original_formula_sum 'Cl6 N2 O2 Ti1'
_cod_database_code 8103952

loop_
_symmetry_equiv_pos_as_xyz
x,y,z
-x+1/2,y+1/2,-z+1/2
-x,-y,-z
x-1/2,-y-1/2,z-1/2

loop_
_atom_site_label
_atom_site_type_symbol
_atom_site_fract_x
_atom_site_fract_y
_atom_site_fract_z
_atom_site_occupancy
_atom_site_U_iso_or_equiv
Cl5 Cl-1 0.30171 0.0081 -0.00657 1 0.0
O2 O-2 -0.049 -0.006 0.244 0.109 0.0
N2 N+3 0.041 -0.01 0.316 0.109 0.0
O3 O-2 0.003 0.451 0.2587 1 0.0
Cl3 Cl-1 0.00798 0.19686 0.01409 1 0.0
Ti1 Ti+4 0.24382 0.23889 0.00356 1 0.0
Cl1 Cl-1 0.26823 0.24379 0.23278 1 0.0
Cl4 Cl-1 0.22881 0.25664 -0.22838 1 0.0
Cl2 Cl-1 0.19595 0.48853 0.00806 1 0.0
N3 N+3 0.0079 0.5383 0.1921 1 0.0
O1 O-2 0.0351 -0.0118 0.24 0.891 0.0
N1 N+3 -0.0479 -0.0158 0.3053 0.891 0.0
Cl6 Cl-1 0.48728 0.30365 -0.00827 1 0.0
